data_2239592
loop_
_publ_author_name
'Luo, Hai-Kun'
'Qin, Rui-Rui'
'He, Ming-Yang'

_publ_section_title
;
 2,3,5,6-Tetrafluoro-1,4-bis({[(5-methylthiophen-2-yl)methylidene]amino}methyl)benzene
;
_journal_coeditor_code BH2498
_journal_issue 6
_journal_name_full 'Acta Crystallographica Section E'
_journal_page_first o698
_journal_paper_doi 10.1107/S1600536814011398
_journal_volume 70
_journal_year 2014
_chemical_formula_iupac 'C20 H16 F4 N2 S2'
_chemical_formula_moiety 'C20 H16 F4 N2 S2'
_chemical_formula_sum 'C20 H16 F4 N2 S2'
_chemical_formula_weight 424.47
_chemical_melting_point 475
_chemical_name_systematic 2,3,5,6-Tetrafluoro-1,4-bis({[(5-methylthiophen-2-yl)methylidene]amino}methyl)benzene
_space_group_crystal_system monoclinic
_space_group_IT_number 4
_space_group_name_Hall 'P 2yb'
_space_group_name_H-M_alt 'P 1 21 1'
_symmetry_space_group_name_Hall 'P 2yb'
_symmetry_space_group_name_H-M 'P 1 21 1'
_atom_sites_solution_hydrogens geom
_atom_sites_solution_primary direct
_atom_sites_solution_secondary difmap
_audit_creation_method SHELXL-2013
_cell_angle_alpha 90
_cell_angle_beta 111.459(4)
_cell_angle_gamma 90
_cell_formula_units_Z 2
_cell_length_a 9.472(2)
_cell_length_b 8.8083(19)
_cell_length_c 12.335(3)
_cell_measurement_reflns_used 2369
_cell_measurement_temperature 296(2)
_cell_measurement_theta_max 24.92
_cell_measurement_theta_min 2.31
_cell_volume 957.8(4)
_computing_cell_refinement 'APEX2 and SAINT (Bruker, 2007)'
_computing_data_collection 'APEX2 (Bruker, 2007)'
_computing_data_reduction 'SAINT (Bruker, 2007)'
_computing_molecular_graphics
;
SHELXTL (Sheldrick, 2008) and DIAMOND (Brandenburg, 2005)
;
_computing_publication_material 'SHELXTL (Sheldrick, 2008)'
_computing_structure_refinement 'SHELXL2013 (Sheldrick, 2008)'
_computing_structure_solution 'SHELXS2013 (Sheldrick, 2008)'
_diffrn_ambient_temperature 296(2)
_diffrn_measured_fraction_theta_full 0.991
_diffrn_measured_fraction_theta_max 0.988
_diffrn_measurement_device_type 'Bruker APEXII CCD'
_diffrn_measurement_method '\f and \w scans'
_diffrn_radiation_monochromator graphite
_diffrn_radiation_source 'fine-focus sealed tube'
_diffrn_radiation_type MoK\a
_diffrn_radiation_wavelength 0.71073
_diffrn_reflns_av_R_equivalents 0.0385
_diffrn_reflns_av_sigmaI/netI 0.0541
_diffrn_reflns_limit_h_max 11
_diffrn_reflns_limit_h_min -11
_diffrn_reflns_limit_k_max 10
_diffrn_reflns_limit_k_min -10
_diffrn_reflns_limit_l_max 15
_diffrn_reflns_limit_l_min -14
_diffrn_reflns_number 5721
_diffrn_reflns_theta_full 25.242
_diffrn_reflns_theta_max 26.15
_diffrn_reflns_theta_min 1.77
_exptl_absorpt_coefficient_mu 0.323
_exptl_absorpt_correction_T_max 0.9202
_exptl_absorpt_correction_T_min 0.9140
_exptl_absorpt_correction_type multi-scan
_exptl_absorpt_process_details '(SADABS; Bruker, 2007)'
_exptl_crystal_colour colourless
_exptl_crystal_density_diffrn 1.472
_exptl_crystal_description needle
_exptl_crystal_F_000 436
_exptl_crystal_size_max 0.28
_exptl_crystal_size_mid 0.22
_exptl_crystal_size_min 0.20
_refine_diff_density_max 0.448
_refine_diff_density_min -0.293
_refine_ls_extinction_method none
_refine_ls_goodness_of_fit_ref 1.059
_refine_ls_hydrogen_treatment constr
_refine_ls_matrix_type full
_refine_ls_number_constraints 0
_refine_ls_number_parameters 255
_refine_ls_number_reflns 3286
_refine_ls_number_restraints 1
_refine_ls_restrained_S_all 1.059
_refine_ls_R_factor_all 0.0545
_refine_ls_R_factor_gt 0.0478
_refine_ls_shift/su_max 0.000
_refine_ls_shift/su_mean 0.000
_refine_ls_structure_factor_coef Fsqd
_refine_ls_weighting_details 'w=1/[\s^2^(Fo^2^)+(0.0803P)^2^] where P=(Fo^2^+2Fc^2^)/3'
_refine_ls_weighting_scheme calc
_refine_ls_wR_factor_gt 0.1221
_refine_ls_wR_factor_ref 0.1290
_reflns_number_gt 2897
_reflns_number_total 3286
_reflns_threshold_expression I>2\s(I)
_cod_data_source_file bh2498sup1.cif
_cod_data_source_block I
_cod_database_code 2239592
_cod_database_fobs_code 2239592
_shelx_space_group_comment
;
The symmetry employed for this shelxl refinement is uniquely defined
by the following loop, which should always be used as a source of
symmetry information in preference to the above space-group names.
They are only intended as comments.
;
_shelxl_version_number 2.013

loop_
_space_group_symop_operation_xyz
'x, y, z'
'-x, y+1/2, -z'

loop_
_atom_site_type_symbol
_atom_site_label
_atom_site_fract_x
_atom_site_fract_y
_atom_site_fract_z
_atom_site_U_iso_or_equiv
_atom_site_adp_type
_atom_site_calc_flag
_atom_site_occupancy
C C1 0.3718(7) -0.0116(7) -0.2492(5) 0.0715(16) Uani d 1
H H1A 0.4443 -0.0092 -0.2869 0.107 Uiso calc 1
H H1B 0.2720 -0.0269 -0.3064 0.107 Uiso calc 1
H H1C 0.3961 -0.0933 -0.1938 0.107 Uiso calc 1
C C2 0.3765(5) 0.1358(6) -0.1875(4) 0.0487(11) Uani d 1
C C3 0.4580(6) 0.2597(7) -0.1859(5) 0.0641(14) Uani d 1
H H3A 0.5235 0.2671 -0.2264 0.077 Uiso calc 1
C C4 0.4360(6) 0.3784(6) -0.1174(5) 0.0639(14) Uani d 1
H H4A 0.4844 0.4719 -0.1088 0.077 Uiso calc 1
C C5 0.3365(5) 0.3421(6) -0.0649(4) 0.0456(10) Uani d 1
C C6 0.2812(5) 0.4377(6) 0.0058(3) 0.0444(9) Uani d 1
H H6A 0.3222 0.5341 0.0263 0.053 Uiso calc 1
C C7 0.1268(7) 0.5008(6) 0.1089(4) 0.0572(12) Uani d 1
H H7A 0.0365 0.5530 0.0585 0.069 Uiso calc 1
H H7B 0.2050 0.5759 0.1440 0.069 Uiso calc 1
C C8 -0.4832(7) 0.6390(8) 0.6706(6) 0.0723(15) Uani d 1
H H8A -0.4703 0.6929 0.7412 0.108 Uiso calc 1
H H8B -0.5734 0.5782 0.6489 0.108 Uiso calc 1
H H8C -0.4920 0.7103 0.6096 0.108 Uiso calc 1
C C9 -0.3507(5) 0.5399(5) 0.6891(4) 0.0484(11) Uani d 1
C C10 -0.2339(6) 0.5088(6) 0.7870(4) 0.0540(12) Uani d 1
H H10A -0.2252 0.5487 0.8590 0.065 Uiso calc 1
C C11 -0.1253(5) 0.4109(6) 0.7725(4) 0.0520(12) Uani d 1
H H11A -0.0390 0.3779 0.8332 0.062 Uiso calc 1
C C12 -0.1609(5) 0.3697(5) 0.6588(4) 0.0432(10) Uani d 1
C C13 -0.0723(5) 0.2770(6) 0.6103(4) 0.0490(10) Uani d 1
H H13A 0.0170 0.2332 0.6605 0.059 Uiso calc 1
C C14 -0.0123(7) 0.1595(8) 0.4638(5) 0.0677(15) Uani d 1
H H14A -0.0627 0.0651 0.4311 0.081 Uiso calc 1
H H14B 0.0796 0.1355 0.5294 0.081 Uiso calc 1
C C15 0.0264(6) 0.2471(6) 0.3727(4) 0.0512(11) Uani d 1
C C16 0.1508(5) 0.3399(6) 0.4012(4) 0.0514(11) Uani d 1
C C17 0.1834(5) 0.4222(6) 0.3173(4) 0.0484(11) Uani d 1
C C18 0.0924(5) 0.4168(5) 0.2023(4) 0.0470(10) Uani d 1
C C19 -0.0323(5) 0.3238(6) 0.1732(4) 0.0523(11) Uani d 1
C C20 -0.0650(6) 0.2415(6) 0.2566(5) 0.0540(12) Uani d 1
F F1 0.3086(3) 0.5090(4) 0.3519(3) 0.0717(9) Uani d 1
F F2 0.2454(4) 0.3518(5) 0.5127(2) 0.0799(10) Uani d 1
F F3 -0.1886(4) 0.1531(5) 0.2219(3) 0.0827(10) Uani d 1
F F4 -0.1265(4) 0.3120(4) 0.0623(2) 0.0773(9) Uani d 1
N N1 0.1783(5) 0.3929(5) 0.0402(3) 0.0526(10) Uani d 1
N N2 -0.1121(5) 0.2535(5) 0.5023(3) 0.0544(10) Uani d 1
S S1 0.26914(13) 0.16095(14) -0.10223(10) 0.0494(3) Uani d 1
S S2 -0.32916(13) 0.44947(15) 0.57216(9) 0.0503(3) Uani d 1

loop_
_atom_site_aniso_label
_atom_site_aniso_U_11
_atom_site_aniso_U_22
_atom_site_aniso_U_33
_atom_site_aniso_U_12
_atom_site_aniso_U_13
_atom_site_aniso_U_23
C1 0.080(4) 0.073(4) 0.072(3) 0.005(3) 0.040(3) -0.020(3)
C2 0.049(2) 0.057(3) 0.044(2) 0.006(2) 0.0217(18) -0.002(2)
C3 0.072(3) 0.066(3) 0.076(3) 0.001(3) 0.053(3) 0.005(3)
C4 0.066(3) 0.053(3) 0.094(4) -0.012(2) 0.054(3) -0.002(3)
C5 0.047(2) 0.051(3) 0.043(2) 0.002(2) 0.0208(18) 0.000(2)
C6 0.048(2) 0.045(2) 0.043(2) 0.0020(19) 0.0193(17) 0.000(2)
C7 0.084(3) 0.049(3) 0.053(3) 0.011(2) 0.041(3) 0.004(2)
C8 0.083(4) 0.063(4) 0.092(4) 0.017(3) 0.057(3) 0.009(3)
C9 0.058(3) 0.046(3) 0.054(3) -0.005(2) 0.036(2) -0.002(2)
C10 0.065(3) 0.064(3) 0.045(2) -0.011(2) 0.033(2) -0.010(2)
C11 0.050(2) 0.070(3) 0.038(2) -0.003(2) 0.0185(18) 0.001(2)
C12 0.049(2) 0.047(2) 0.043(2) -0.0045(18) 0.0288(18) -0.0011(19)
C13 0.055(3) 0.048(3) 0.053(3) 0.007(2) 0.031(2) 0.009(2)
C14 0.098(4) 0.055(3) 0.078(4) 0.026(3) 0.065(3) 0.011(3)
C15 0.066(3) 0.047(3) 0.059(3) 0.012(2) 0.043(2) 0.001(2)
C16 0.055(3) 0.060(3) 0.043(2) 0.015(2) 0.024(2) -0.001(2)
C17 0.049(2) 0.052(3) 0.054(2) 0.006(2) 0.029(2) -0.007(2)
C18 0.054(2) 0.047(3) 0.050(2) 0.0107(19) 0.031(2) -0.002(2)
C19 0.057(3) 0.056(3) 0.047(2) 0.007(2) 0.023(2) -0.007(2)
C20 0.057(3) 0.046(3) 0.070(3) 0.000(2) 0.037(2) -0.011(2)
F1 0.0589(16) 0.086(2) 0.074(2) -0.0124(16) 0.0292(15) -0.0083(18)
F2 0.085(2) 0.105(3) 0.0476(16) 0.012(2) 0.0216(14) 0.0005(17)
F3 0.081(2) 0.080(2) 0.101(2) -0.028(2) 0.0487(19) -0.018(2)
F4 0.084(2) 0.089(2) 0.0508(16) -0.0067(18) 0.0163(14) -0.0123(17)
N1 0.069(2) 0.052(2) 0.047(2) 0.0029(18) 0.0333(19) -0.0021(18)
N2 0.068(3) 0.054(2) 0.059(2) 0.008(2) 0.044(2) 0.005(2)
S1 0.0526(6) 0.0510(6) 0.0553(6) -0.0051(5) 0.0325(5) -0.0047(6)
S2 0.0544(6) 0.0589(7) 0.0404(5) 0.0066(5) 0.0205(4) -0.0004(5)

loop_
_atom_type_symbol
_atom_type_description
_atom_type_scat_dispersion_real
_atom_type_scat_dispersion_imag
_atom_type_scat_source
C C 0.0033 0.0016 'International Tables Vol C Tables 4.2.6.8 and 6.1.1.4'
H H 0.0000 0.0000 'International Tables Vol C Tables 4.2.6.8 and 6.1.1.4'
F F 0.0171 0.0103 'International Tables Vol C Tables 4.2.6.8 and 6.1.1.4'
N N 0.0061 0.0033 'International Tables Vol C Tables 4.2.6.8 and 6.1.1.4'
S S 0.1246 0.1234 'International Tables Vol C Tables 4.2.6.8 and 6.1.1.4'

loop_
_geom_angle_atom_site_label_1
_geom_angle_atom_site_label_2
_geom_angle_atom_site_label_3
_geom_angle
C2 C1 H1A 109.5
C2 C1 H1B 109.5
H1A C1 H1B 109.5
C2 C1 H1C 109.5
H1A C1 H1C 109.5
H1B C1 H1C 109.5
C3 C2 C1 128.8(4)
C3 C2 S1 110.7(4)
C1 C2 S1 120.5(4)
C2 C3 C4 113.9(4)
C2 C3 H3A 123.1
C4 C3 H3A 123.1
C5 C4 C3 113.1(5)
C5 C4 H4A 123.5
C3 C4 H4A 123.5
C4 C5 C6 128.2(5)
C4 C5 S1 110.1(4)
C6 C5 S1 121.6(3)
N1 C6 C5 121.2(4)
N1 C6 H6A 119.4
C5 C6 H6A 119.4
N1 C7 C18 109.6(4)
N1 C7 H7A 109.8
C18 C7 H7A 109.8
N1 C7 H7B 109.8
C18 C7 H7B 109.8
H7A C7 H7B 108.2
C9 C8 H8A 109.5
C9 C8 H8B 109.5
H8A C8 H8B 109.5
C9 C8 H8C 109.5
H8A C8 H8C 109.5
H8B C8 H8C 109.5
C10 C9 C8 129.6(5)
C10 C9 S2 110.5(4)
C8 C9 S2 119.9(4)
C9 C10 C11 114.5(4)
C9 C10 H10A 122.7
C11 C10 H10A 122.7
C12 C11 C10 112.1(4)
C12 C11 H11A 123.9
C10 C11 H11A 123.9
C11 C12 C13 127.7(4)
C11 C12 S2 110.8(3)
C13 C12 S2 121.4(3)
N2 C13 C12 122.3(5)
N2 C13 H13A 118.8
C12 C13 H13A 118.8
N2 C14 C15 108.3(4)
N2 C14 H14A 110.0
C15 C14 H14A 110.0
N2 C14 H14B 110.0
C15 C14 H14B 110.0
H14A C14 H14B 108.4
C16 C15 C20 116.3(4)
C16 C15 C14 122.1(5)
C20 C15 C14 121.6(5)
F2 C16 C15 119.9(4)
F2 C16 C17 118.4(4)
C15 C16 C17 121.7(4)
F1 C17 C18 120.0(4)
F1 C17 C16 118.1(4)
C18 C17 C16 121.9(4)
C17 C18 C19 116.6(4)
C17 C18 C7 123.3(5)
C19 C18 C7 120.1(4)
F4 C19 C18 120.1(4)
F4 C19 C20 118.3(5)
C18 C19 C20 121.6(4)
F3 C20 C15 119.7(5)
F3 C20 C19 118.4(5)
C15 C20 C19 121.9(5)
C6 N1 C7 116.9(4)
C13 N2 C14 117.2(4)
C5 S1 C2 92.2(2)
C12 S2 C9 92.0(2)

loop_
_geom_bond_atom_site_label_1
_geom_bond_atom_site_label_2
_geom_bond_distance
C1 C2 1.498(7)
C1 H1A 0.9600
C1 H1B 0.9600
C1 H1C 0.9600
C2 C3 1.333(8)
C2 S1 1.724(4)
C3 C4 1.407(8)
C3 H3A 0.9300
C4 C5 1.362(6)
C4 H4A 0.9300
C5 C6 1.441(6)
C5 S1 1.718(5)
C6 N1 1.260(6)
C6 H6A 0.9300
C7 N1 1.470(6)
C7 C18 1.502(6)
C7 H7A 0.9700
C7 H7B 0.9700
C8 C9 1.476(8)
C8 H8A 0.9600
C8 H8B 0.9600
C8 H8C 0.9600
C9 C10 1.334(7)
C9 S2 1.724(4)
C10 C11 1.403(7)
C10 H10A 0.9300
C11 C12 1.366(6)
C11 H11A 0.9300
C12 C13 1.447(6)
C12 S2 1.712(5)
C13 N2 1.262(6)
C13 H13A 0.9300
C14 N2 1.461(6)
C14 C15 1.515(7)
C14 H14A 0.9700
C14 H14B 0.9700
C15 C16 1.371(7)
C15 C20 1.377(7)
C16 F2 1.343(6)
C16 C17 1.388(7)
C17 F1 1.342(6)
C17 C18 1.364(7)
C18 C19 1.373(7)
C19 F4 1.336(6)
C19 C20 1.382(7)
C20 F3 1.339(6)
